data_4335920
loop_
_publ_author_name
'Ryoji Mitsuhashi'
'Takayoshi Suzuki'
'Yukinari Sunatsuki'

_publ_section_title
;
 Four-Electron Oxidative Dehydrogenation Induced by Proton-Coupled
 Electron Transfer in Ruthenium(III) Complex with
 2-(1,4,5,6-Tetrahydropyrimidin-2-yl)phenolate
;
_journal_name_full 'Inorganic Chemistry'
_journal_page_first 10183
_journal_page_last 10190
_journal_paper_doi 10.1021/ic401667v
_journal_volume 52
_journal_year 2013
_chemical_formula_moiety 'C29 H22 N6 O Ru, C2 H3 N'
_chemical_formula_sum 'C31 H25 N7 O Ru'
_chemical_formula_weight 612.65
_chemical_name_systematic
; 
 ? 
;
_space_group_IT_number 33
_symmetry_cell_setting orthorhombic
_symmetry_space_group_name_Hall 'P 2c -2n'
_symmetry_space_group_name_H-M 'P n a 21'
_atom_sites_solution_hydrogens geom
_atom_sites_solution_primary direct
_atom_sites_solution_secondary difmap
_audit_creation_method SHELXL-97
_cell_angle_alpha 90.00
_cell_angle_beta 90.00
_cell_angle_gamma 90.00
_cell_formula_units_Z 4
_cell_length_a 9.881(9)
_cell_length_b 27.42(3)
_cell_length_c 9.803(9)
_cell_measurement_reflns_used 4993
_cell_measurement_temperature 103(2)
_cell_measurement_theta_max 27.47
_cell_measurement_theta_min 3.02
_cell_volume 2656(4)
_computing_cell_refinement CrystalClear
_computing_data_collection 'CrystalClear (Rigaku Inc., 2008)'
_computing_data_reduction CrystalClear
_computing_molecular_graphics 'ortep-3 for win'
_computing_publication_material 'CrystalStructure 4.0 (Rigaku, 2010)'
_computing_structure_refinement 'SHELXL-97 (Sheldrick, 1997)'
_computing_structure_solution 'DIRDIF99-PATTY (Gould, et al., 1999)'
_diffrn_ambient_temperature 103(2)
_diffrn_detector_area_resol_mean 7.111
_diffrn_measured_fraction_theta_full 0.991
_diffrn_measured_fraction_theta_max 0.991
_diffrn_measurement_device_type 'Rigaku Saturn724'
_diffrn_measurement_method \w
_diffrn_radiation_monochromator graphite
_diffrn_radiation_source 'fine-focus sealed tube'
_diffrn_radiation_type MoK\a
_diffrn_radiation_wavelength 0.71075
_diffrn_reflns_av_R_equivalents 0.1235
_diffrn_reflns_av_sigmaI/netI 0.1123
_diffrn_reflns_limit_h_max 12
_diffrn_reflns_limit_h_min -12
_diffrn_reflns_limit_k_max 35
_diffrn_reflns_limit_k_min -35
_diffrn_reflns_limit_l_max 12
_diffrn_reflns_limit_l_min -12
_diffrn_reflns_number 26409
_diffrn_reflns_theta_full 27.47
_diffrn_reflns_theta_max 27.47
_diffrn_reflns_theta_min 3.02
_diffrn_standards_number 26409
_exptl_absorpt_coefficient_mu 0.630
_exptl_absorpt_correction_T_max 0.9752
_exptl_absorpt_correction_T_min 0.9513
_exptl_absorpt_correction_type numerical
_exptl_absorpt_process_details 'NUMABS (Rigaku, 1999)'
_exptl_crystal_colour violet
_exptl_crystal_density_diffrn 1.532
_exptl_crystal_description prism
_exptl_crystal_F_000 1248
_exptl_crystal_size_max 0.08
_exptl_crystal_size_mid 0.08
_exptl_crystal_size_min 0.04
_refine_diff_density_max 1.661
_refine_diff_density_min -0.999
_refine_diff_density_rms 0.126
_refine_ls_abs_structure_details 'Flack H D (1983), Acta Cryst. A39, 876-881'
_refine_ls_abs_structure_Flack 0.07(6)
_refine_ls_extinction_method none
_refine_ls_goodness_of_fit_ref 1.160
_refine_ls_hydrogen_treatment constr
_refine_ls_matrix_type full
_refine_ls_number_parameters 362
_refine_ls_number_reflns 5991
_refine_ls_number_restraints 1
_refine_ls_restrained_S_all 1.160
_refine_ls_R_factor_all 0.1059
_refine_ls_R_factor_gt 0.0888
_refine_ls_shift/su_max 0.000
_refine_ls_shift/su_mean 0.000
_refine_ls_structure_factor_coef Fsqd
_refine_ls_weighting_details 'calc w=1/[\s^2^(Fo^2^)+(0.0354P)^2^+7.9477P] where P=(Fo^2^+2Fc^2^)/3'
_refine_ls_weighting_scheme calc
_refine_ls_wR_factor_gt 0.1549
_refine_ls_wR_factor_ref 0.1630
_reflns_number_gt 5052
_reflns_number_total 5991
_reflns_threshold_expression >2sigma(I)
_cod_data_source_file ic401667v_si_002_07.cif
_cod_data_source_block 7_BF4_CH3CN
_cod_database_code 4335920

loop_
_symmetry_equiv_pos_as_xyz
'x, y, z'
'-x+1/2, y+1/2, z+1/2'
'x+1/2, -y+1/2, z'
'-x, -y, z+1/2'

loop_
_atom_site_label
_atom_site_type_symbol
_atom_site_fract_x
_atom_site_fract_y
_atom_site_fract_z
_atom_site_U_iso_or_equiv
_atom_site_adp_type
_atom_site_occupancy
_atom_site_symmetry_multiplicity
_atom_site_calc_flag
_atom_site_refinement_flags
Ru1 Ru 1.01957(5) 0.131095(19) 0.02037(10) 0.02295(16) Uani 1 1 d .
O1 O 0.8397(5) 0.1071(2) -0.0749(6) 0.0308(14) Uani 1 1 d .
N1 N 0.7431(7) 0.1292(3) 0.3614(7) 0.0281(16) Uani 1 1 d .
N2 N 0.9126(7) 0.1385(2) 0.2030(8) 0.0289(17) Uani 1 1 d .
N3 N 1.1801(7) 0.1650(2) 0.1148(8) 0.0297(17) Uani 1 1 d .
N4 N 0.9817(6) 0.2036(2) -0.0278(7) 0.0242(16) Uani 1 1 d .
N5 N 1.1147(7) 0.1126(2) -0.1614(7) 0.0265(16) Uani 1 1 d .
N6 N 1.0802(6) 0.0602(2) 0.0601(7) 0.0248(17) Uani 1 1 d .
N7 N 0.6128(10) 0.2492(3) 0.5802(10) 0.054(2) Uani 1 1 d .
C1 C 0.7324(8) 0.0878(3) -0.0101(8) 0.024(2) Uani 1 1 d .
C2 C 0.6380(9) 0.0607(3) -0.0948(10) 0.031(2) Uani 1 1 d .
H2 H 0.6523 0.0587 -0.1905 0.037 Uiso 1 1 calc R
C3 C 0.5248(9) 0.0372(4) -0.0357(12) 0.033(3) Uani 1 1 d .
H3 H 0.4649 0.0194 -0.0926 0.040 Uiso 1 1 calc R
C4 C 0.4990(10) 0.0396(4) 0.1020(11) 0.029(2) Uani 1 1 d .
H4 H 0.4240 0.0228 0.1402 0.034 Uiso 1 1 calc R
C5 C 0.5846(9) 0.0670(3) 0.1840(11) 0.030(2) Uani 1 1 d .
H5 H 0.5653 0.0698 0.2786 0.036 Uiso 1 1 calc R
C6 C 0.7018(8) 0.0912(3) 0.1297(9) 0.0254(19) Uani 1 1 d .
C7 C 0.7849(7) 0.1198(3) 0.2309(9) 0.0238(18) Uani 1 1 d .
C8 C 0.8507(8) 0.1543(3) 0.4195(10) 0.032(2) Uani 1 1 d .
H8 H 0.8537 0.1657 0.5109 0.038 Uiso 1 1 calc R
C9 C 0.9525(8) 0.1601(3) 0.3251(9) 0.0266(19) Uani 1 1 d .
H9 H 1.0362 0.1763 0.3407 0.032 Uiso 1 1 calc R
C10 C 1.2801(8) 0.1416(3) 0.1891(9) 0.028(2) Uani 1 1 d .
H10 H 1.2895 0.1072 0.1814 0.034 Uiso 1 1 calc R
C11 C 1.3687(8) 0.1676(3) 0.2764(9) 0.030(2) Uani 1 1 d .
H11 H 1.4394 0.1511 0.3231 0.037 Uiso 1 1 calc R
C12 C 1.3509(8) 0.2178(3) 0.2929(9) 0.029(2) Uani 1 1 d .
H12 H 1.4045 0.2353 0.3568 0.035 Uiso 1 1 calc R
C13 C 1.2544(8) 0.2421(3) 0.2152(9) 0.0276(19) Uani 1 1 d .
H13 H 1.2441 0.2765 0.2227 0.033 Uiso 1 1 calc R
C14 C 1.1719(8) 0.2150(3) 0.1250(9) 0.0264(19) Uani 1 1 d .
C15 C 1.0641(7) 0.2369(3) 0.0385(10) 0.0208(18) Uani 1 1 d .
C16 C 1.0491(7) 0.2874(2) 0.0123(14) 0.0277(17) Uani 1 1 d .
H16 H 1.1067 0.3102 0.0565 0.033 Uiso 1 1 calc R
C17 C 0.9500(9) 0.3038(3) -0.0780(11) 0.036(2) Uani 1 1 d .
H17 H 0.9379 0.3376 -0.0942 0.044 Uiso 1 1 calc R
C18 C 0.8692(9) 0.2695(3) -0.1440(11) 0.039(2) Uani 1 1 d .
H18 H 0.8030 0.2798 -0.2080 0.047 Uiso 1 1 calc R
C19 C 0.8858(8) 0.2199(3) -0.1161(9) 0.028(2) Uani 1 1 d .
H19 H 0.8285 0.1969 -0.1600 0.034 Uiso 1 1 calc R
C20 C 1.1270(7) 0.1407(3) -0.2765(9) 0.0242(19) Uani 1 1 d .
H20 H 1.0930 0.1731 -0.2730 0.029 Uiso 1 1 calc R
C21 C 1.1852(9) 0.1253(3) -0.3968(10) 0.036(2) Uani 1 1 d .
H21 H 1.1942 0.1469 -0.4721 0.043 Uiso 1 1 calc R
C22 C 1.2314(9) 0.0764(3) -0.4052(10) 0.034(2) Uani 1 1 d .
H22 H 1.2725 0.0644 -0.4862 0.041 Uiso 1 1 calc R
C23 C 1.2153(8) 0.0464(3) -0.2925(9) 0.031(2) Uani 1 1 d .
H23 H 1.2427 0.0132 -0.2973 0.037 Uiso 1 1 calc R
C24 C 1.1581(8) 0.0647(3) -0.1702(9) 0.0250(18) Uani 1 1 d .
C25 C 1.1383(8) 0.0356(3) -0.0465(8) 0.0236(18) Uani 1 1 d .
C26 C 1.1765(8) -0.0142(3) -0.0311(9) 0.0248(19) Uani 1 1 d .
H26 H 1.2127 -0.0320 -0.1058 0.030 Uiso 1 1 calc R
C27 C 1.1593(9) -0.0364(3) 0.0974(10) 0.028(2) Uani 1 1 d .
H27 H 1.1823 -0.0697 0.1093 0.034 Uiso 1 1 calc R
C28 C 1.1095(8) -0.0101(3) 0.2054(10) 0.030(2) Uani 1 1 d .
H28 H 1.1033 -0.0247 0.2931 0.036 Uiso 1 1 calc R
C29 C 1.0684(8) 0.0376(3) 0.1862(9) 0.0285(19) Uani 1 1 d .
H29 H 1.0314 0.0553 0.2607 0.034 Uiso 1 1 calc R
C30 C 0.5662(9) 0.1544(4) 0.6214(11) 0.046(3) Uani 1 1 d .
H30A H 0.5868 0.1370 0.5365 0.056 Uiso 1 1 calc R
H30B H 0.4710 0.1491 0.6454 0.056 Uiso 1 1 calc R
H30C H 0.6241 0.1420 0.6947 0.056 Uiso 1 1 calc R
C31 C 0.5921(10) 0.2092(5) 0.6016(11) 0.052(3) Uani 1 1 d .

loop_
_atom_site_aniso_label
_atom_site_aniso_U_11
_atom_site_aniso_U_22
_atom_site_aniso_U_33
_atom_site_aniso_U_23
_atom_site_aniso_U_13
_atom_site_aniso_U_12
Ru1 0.0196(3) 0.0205(3) 0.0288(3) -0.0004(4) 0.0017(5) -0.0005(2)
O1 0.019(3) 0.041(4) 0.032(3) 0.004(3) 0.004(3) -0.010(2)
N1 0.028(4) 0.030(4) 0.027(4) -0.002(3) 0.006(3) -0.001(3)
N2 0.026(4) 0.022(4) 0.039(5) 0.006(3) 0.004(3) 0.003(3)
N3 0.027(4) 0.023(4) 0.040(5) 0.004(3) 0.007(3) 0.010(3)
N4 0.021(3) 0.016(3) 0.035(5) 0.002(3) 0.009(3) -0.003(3)
N5 0.022(3) 0.022(3) 0.036(5) 0.000(3) -0.007(3) -0.002(3)
N6 0.018(3) 0.025(3) 0.030(5) -0.002(3) -0.004(3) -0.005(3)
N7 0.058(6) 0.037(5) 0.068(7) -0.008(5) 0.006(5) 0.002(4)
C1 0.017(4) 0.023(4) 0.031(7) -0.009(4) -0.002(3) -0.003(3)
C2 0.023(5) 0.032(5) 0.038(6) -0.010(4) 0.003(4) -0.008(4)
C3 0.018(5) 0.028(5) 0.055(7) 0.004(4) -0.008(4) -0.013(4)
C4 0.040(6) 0.023(5) 0.023(6) 0.002(4) 0.001(4) 0.005(4)
C5 0.024(5) 0.024(4) 0.042(6) 0.010(4) 0.002(4) -0.002(3)
C6 0.020(4) 0.023(4) 0.033(5) 0.008(4) -0.002(4) 0.008(3)
C7 0.011(4) 0.021(4) 0.039(5) -0.001(4) 0.004(3) -0.001(3)
C8 0.031(5) 0.034(5) 0.030(5) -0.006(4) 0.007(4) -0.002(4)
C9 0.024(4) 0.026(4) 0.029(5) 0.006(4) 0.003(4) 0.000(3)
C10 0.019(4) 0.028(5) 0.037(5) 0.003(4) -0.001(4) -0.002(3)
C11 0.018(4) 0.031(5) 0.043(6) 0.011(4) -0.008(4) 0.005(3)
C12 0.030(5) 0.027(5) 0.030(5) 0.002(4) 0.004(4) -0.007(4)
C13 0.022(4) 0.034(5) 0.027(5) -0.002(4) 0.006(4) -0.001(3)
C14 0.019(4) 0.028(4) 0.033(5) 0.001(4) 0.005(4) -0.001(3)
C15 0.025(3) 0.025(3) 0.013(5) 0.002(4) 0.003(4) 0.000(3)
C16 0.030(4) 0.019(3) 0.034(5) -0.011(5) 0.014(6) -0.003(3)
C17 0.030(5) 0.028(5) 0.051(6) 0.021(4) 0.005(4) 0.006(4)
C18 0.026(5) 0.040(6) 0.052(7) 0.007(5) 0.013(5) 0.017(4)
C19 0.018(4) 0.028(5) 0.039(6) 0.004(4) 0.006(4) 0.005(3)
C20 0.015(4) 0.014(4) 0.043(6) -0.006(4) 0.003(4) 0.000(3)
C21 0.032(5) 0.045(6) 0.031(6) 0.004(5) -0.004(4) 0.002(4)
C22 0.027(5) 0.047(6) 0.029(5) -0.010(4) 0.002(4) 0.000(4)
C23 0.021(4) 0.030(5) 0.041(6) 0.001(4) -0.001(4) 0.001(3)
C24 0.019(4) 0.024(4) 0.032(5) -0.014(4) 0.002(4) 0.000(3)
C25 0.015(4) 0.031(5) 0.025(5) -0.010(4) -0.002(3) -0.002(3)
C26 0.016(4) 0.025(4) 0.034(5) -0.012(4) -0.003(3) -0.002(3)
C27 0.028(5) 0.019(4) 0.038(6) 0.014(4) -0.006(4) 0.001(4)
C28 0.022(4) 0.026(4) 0.043(6) 0.003(4) 0.000(4) -0.005(3)
C29 0.018(4) 0.033(5) 0.035(5) -0.003(4) 0.005(4) -0.007(3)
C30 0.029(5) 0.062(7) 0.048(7) 0.005(5) 0.011(5) -0.003(5)
C31 0.037(6) 0.071(8) 0.047(7) -0.027(6) 0.003(5) 0.000(5)

loop_
_atom_type_symbol
_atom_type_description
_atom_type_scat_dispersion_real
_atom_type_scat_dispersion_imag
_atom_type_scat_source
C C 0.0033 0.0016 'International Tables Vol C Tables 4.2.6.8 and 6.1.1.4'
H H 0.0000 0.0000 'International Tables Vol C Tables 4.2.6.8 and 6.1.1.4'
N N 0.0061 0.0033 'International Tables Vol C Tables 4.2.6.8 and 6.1.1.4'
O O 0.0106 0.0060 'International Tables Vol C Tables 4.2.6.8 and 6.1.1.4'
Ru Ru -1.2594 0.8363 'International Tables Vol C Tables 4.2.6.8 and 6.1.1.4'

loop_
_geom_angle_atom_site_label_1
_geom_angle_atom_site_label_2
_geom_angle_atom_site_label_3
_geom_angle
N3 Ru1 N6 96.7(3)
N3 Ru1 N5 98.5(3)
N6 Ru1 N5 78.5(3)
N3 Ru1 N4 79.0(3)
N6 Ru1 N4 173.3(2)
N5 Ru1 N4 96.9(3)
N3 Ru1 N2 87.7(3)
N6 Ru1 N2 94.4(3)
N5 Ru1 N2 171.1(3)
N4 Ru1 N2 90.6(2)
N3 Ru1 O1 171.0(2)
N6 Ru1 O1 91.9(2)
N5 Ru1 O1 85.7(2)
N4 Ru1 O1 92.6(2)
N2 Ru1 O1 89.1(3)
C1 O1 Ru1 125.3(5)
C7 N1 C8 104.2(7)
C7 N2 C9 104.2(7)
C7 N2 Ru1 126.3(6)
C9 N2 Ru1 129.4(5)
C14 N3 C10 117.7(7)
C14 N3 Ru1 115.9(5)
C10 N3 Ru1 125.2(6)
C19 N4 C15 119.5(7)
C19 N4 Ru1 125.8(5)
C15 N4 Ru1 114.7(5)
C20 N5 C24 117.1(7)
C20 N5 Ru1 127.4(5)
C24 N5 Ru1 115.2(6)
C25 N6 C29 119.7(7)
C25 N6 Ru1 116.1(5)
C29 N6 Ru1 124.2(5)
O1 C1 C6 127.0(7)
O1 C1 C2 116.0(7)
C6 C1 C2 117.0(8)
C3 C2 C1 120.3(9)
C3 C2 H2 119.8
C1 C2 H2 119.8
C4 C3 C2 121.9(10)
C4 C3 H3 119.1
C2 C3 H3 119.1
C3 C4 C5 118.8(11)
C3 C4 H4 120.6
C5 C4 H4 120.6
C4 C5 C6 121.8(9)
C4 C5 H5 119.1
C6 C5 H5 119.1
C1 C6 C5 120.2(8)
C1 C6 C7 124.1(7)
C5 C6 C7 115.8(8)
N1 C7 N2 112.8(7)
N1 C7 C6 123.3(7)
N2 C7 C6 123.8(8)
C9 C8 N1 110.0(8)
C9 C8 H8 125.0
N1 C8 H8 125.0
C8 C9 N2 108.8(7)
C8 C9 H9 125.6
N2 C9 H9 125.6
N3 C10 C11 121.7(8)
N3 C10 H10 119.2
C11 C10 H10 119.2
C12 C11 C10 119.2(8)
C12 C11 H11 120.4
C10 C11 H11 120.4
C13 C12 C11 119.7(8)
C13 C12 H12 120.2
C11 C12 H12 120.2
C12 C13 C14 119.1(8)
C12 C13 H13 120.5
C14 C13 H13 120.5
N3 C14 C13 122.4(8)
N3 C14 C15 113.8(7)
C13 C14 C15 123.8(7)
N4 C15 C16 119.9(8)
N4 C15 C14 114.9(6)
C16 C15 C14 125.0(8)
C17 C16 C15 120.2(8)
C17 C16 H16 119.9
C15 C16 H16 119.9
C18 C17 C16 118.7(8)
C18 C17 H17 120.6
C16 C17 H17 120.6
C17 C18 C19 119.9(9)
C17 C18 H18 120.0
C19 C18 H18 120.0
N4 C19 C18 121.7(8)
N4 C19 H19 119.1
C18 C19 H19 119.1
N5 C20 C21 124.6(7)
N5 C20 H20 117.7
C21 C20 H20 117.7
C20 C21 C22 118.3(8)
C20 C21 H21 120.9
C22 C21 H21 120.9
C23 C22 C21 118.5(8)
C23 C22 H22 120.8
C21 C22 H22 120.8
C22 C23 C24 120.7(8)
C22 C23 H23 119.6
C24 C23 H23 119.6
N5 C24 C23 120.8(8)
N5 C24 C25 115.1(7)
C23 C24 C25 124.2(7)
N6 C25 C26 120.1(8)
N6 C25 C24 114.9(7)
C26 C25 C24 125.0(7)
C27 C26 C25 118.5(7)
C27 C26 H26 120.8
C25 C26 H26 120.8
C28 C27 C26 120.4(7)
C28 C27 H27 119.8
C26 C27 H27 119.8
C27 C28 C29 119.8(9)
C27 C28 H28 120.1
C29 C28 H28 120.1
C28 C29 N6 121.3(8)
C28 C29 H29 119.4
N6 C29 H29 119.4
C31 C30 H30A 109.5
C31 C30 H30B 109.5
H30A C30 H30B 109.5
C31 C30 H30C 109.5
H30A C30 H30C 109.5
H30B C30 H30C 109.5
N7 C31 C30 176.5(11)

loop_
_geom_bond_atom_site_label_1
_geom_bond_atom_site_label_2
_geom_bond_distance
Ru1 N3 2.058(7)
Ru1 N6 2.072(7)
Ru1 N5 2.078(7)
Ru1 N4 2.078(6)
Ru1 N2 2.088(8)
Ru1 O1 2.112(6)
O1 C1 1.345(9)
N1 C7 1.369(11)
N1 C8 1.388(11)
N2 C7 1.391(10)
N2 C9 1.393(11)
N3 C14 1.377(10)
N3 C10 1.386(10)
N4 C19 1.359(10)
N4 C15 1.385(10)
N5 C20 1.372(11)
N5 C24 1.385(10)
N6 C25 1.369(10)
N6 C29 1.387(11)
N7 C31 1.137(13)
C1 C6 1.406(12)
C1 C2 1.453(11)
C2 C3 1.414(12)
C2 H2 0.9500
C3 C4 1.375(12)
C3 H3 0.9500
C4 C5 1.388(13)
C4 H4 0.9500
C5 C6 1.438(11)
C5 H5 0.9500
C6 C7 1.507(12)
C8 C9 1.376(11)
C8 H8 0.9500
C9 H9 0.9500
C10 C11 1.417(11)
C10 H10 0.9500
C11 C12 1.398(11)
C11 H11 0.9500
C12 C13 1.390(12)
C12 H12 0.9500
C13 C14 1.415(11)
C13 H13 0.9500
C14 C15 1.488(11)
C15 C16 1.416(10)
C16 C17 1.394(14)
C16 H16 0.9500
C17 C18 1.392(13)
C17 H17 0.9500
C18 C19 1.398(12)
C18 H18 0.9500
C19 H19 0.9500
C20 C21 1.378(12)
C20 H20 0.9500
C21 C22 1.421(12)
C21 H21 0.9500
C22 C23 1.386(12)
C22 H22 0.9500
C23 C24 1.417(12)
C23 H23 0.9500
C24 C25 1.464(12)
C25 C26 1.424(11)
C26 C27 1.410(11)
C26 H26 0.9500
C27 C28 1.372(12)
C27 H27 0.9500
C28 C29 1.383(11)
C28 H28 0.9500
C29 H29 0.9500
C30 C31 1.537(16)
C30 H30A 0.9800
C30 H30B 0.9800
C30 H30C 0.9800

loop_
_geom_torsion_atom_site_label_1
_geom_torsion_atom_site_label_2
_geom_torsion_atom_site_label_3
_geom_torsion_atom_site_label_4
_geom_torsion
N3 Ru1 O1 C1 -91.4(18)
N6 Ru1 O1 C1 72.1(6)
N5 Ru1 O1 C1 150.4(6)
N4 Ru1 O1 C1 -112.8(6)
N2 Ru1 O1 C1 -22.3(6)
N3 Ru1 N2 C7 -174.5(6)
N6 Ru1 N2 C7 -78.0(6)
N5 Ru1 N2 C7 -40(2)
N4 Ru1 N2 C7 106.6(6)
O1 Ru1 N2 C7 13.9(6)
N3 Ru1 N2 C9 1.4(7)
N6 Ru1 N2 C9 98.0(7)
N5 Ru1 N2 C9 135.5(16)
N4 Ru1 N2 C9 -77.5(7)
O1 Ru1 N2 C9 -170.1(7)
N6 Ru1 N3 C14 -173.1(6)
N5 Ru1 N3 C14 107.5(6)
N4 Ru1 N3 C14 12.1(6)
N2 Ru1 N3 C14 -79.0(6)
O1 Ru1 N3 C14 -10(2)
N6 Ru1 N3 C10 -5.7(7)
N5 Ru1 N3 C10 -85.0(7)
N4 Ru1 N3 C10 179.5(7)
N2 Ru1 N3 C10 88.5(7)
O1 Ru1 N3 C10 157.7(14)
N3 Ru1 N4 C19 171.4(6)
N6 Ru1 N4 C19 121(2)
N5 Ru1 N4 C19 74.1(6)
N2 Ru1 N4 C19 -101.0(6)
O1 Ru1 N4 C19 -11.9(6)
N3 Ru1 N4 C15 -8.6(5)
N6 Ru1 N4 C15 -59(2)
N5 Ru1 N4 C15 -105.9(6)
N2 Ru1 N4 C15 79.0(6)
O1 Ru1 N4 C15 168.1(5)
N3 Ru1 N5 C20 -86.9(7)
N6 Ru1 N5 C20 177.9(7)
N4 Ru1 N5 C20 -7.1(7)
N2 Ru1 N5 C20 139.6(16)
O1 Ru1 N5 C20 85.0(7)
N3 Ru1 N5 C24 100.0(6)
N6 Ru1 N5 C24 4.8(5)
N4 Ru1 N5 C24 179.8(5)
N2 Ru1 N5 C24 -33(2)
O1 Ru1 N5 C24 -88.0(5)
N3 Ru1 N6 C25 -102.3(5)
N5 Ru1 N6 C25 -5.0(5)
N4 Ru1 N6 C25 -53(2)
N2 Ru1 N6 C25 169.4(5)
O1 Ru1 N6 C25 80.2(5)
N3 Ru1 N6 C29 75.9(6)
N5 Ru1 N6 C29 173.2(6)
N4 Ru1 N6 C29 125(2)
N2 Ru1 N6 C29 -12.3(6)
O1 Ru1 N6 C29 -101.5(6)
Ru1 O1 C1 C6 18.2(12)
Ru1 O1 C1 C2 -162.2(6)
O1 C1 C2 C3 177.4(8)
C6 C1 C2 C3 -3.0(13)
C1 C2 C3 C4 0.8(16)
C2 C3 C4 C5 1.9(18)
C3 C4 C5 C6 -2.4(15)
O1 C1 C6 C5 -178.0(7)
C2 C1 C6 C5 2.5(12)
O1 C1 C6 C7 2.4(13)
C2 C1 C6 C7 -177.1(7)
C4 C5 C6 C1 0.2(13)
C4 C5 C6 C7 179.8(8)
C8 N1 C7 N2 -1.2(9)
C8 N1 C7 C6 177.7(7)
C9 N2 C7 N1 1.1(9)
Ru1 N2 C7 N1 177.8(5)
C9 N2 C7 C6 -177.9(7)
Ru1 N2 C7 C6 -1.1(11)
C1 C6 C7 N1 169.4(8)
C5 C6 C7 N1 -10.2(11)
C1 C6 C7 N2 -11.8(12)
C5 C6 C7 N2 168.6(7)
C7 N1 C8 C9 0.9(9)
N1 C8 C9 N2 -0.3(10)
C7 N2 C9 C8 -0.4(9)
Ru1 N2 C9 C8 -177.1(6)
C14 N3 C10 C11 2.0(12)
Ru1 N3 C10 C11 -165.3(6)
N3 C10 C11 C12 3.0(13)
C10 C11 C12 C13 -5.4(12)
C11 C12 C13 C14 2.7(12)
C10 N3 C14 C13 -4.7(12)
Ru1 N3 C14 C13 163.7(6)
C10 N3 C14 C15 178.3(7)
Ru1 N3 C14 C15 -13.3(9)
C12 C13 C14 N3 2.5(12)
C12 C13 C14 C15 179.1(7)
C19 N4 C15 C16 -1.0(12)
Ru1 N4 C15 C16 179.1(7)
C19 N4 C15 C14 -175.8(7)
Ru1 N4 C15 C14 4.2(9)
N3 C14 C15 N4 5.8(10)
C13 C14 C15 N4 -171.1(7)
N3 C14 C15 C16 -168.8(9)
C13 C14 C15 C16 14.4(14)
N4 C15 C16 C17 1.2(14)
C14 C15 C16 C17 175.5(8)
C15 C16 C17 C18 -1.7(14)
C16 C17 C18 C19 1.8(14)
C15 N4 C19 C18 1.2(12)
Ru1 N4 C19 C18 -178.8(6)
C17 C18 C19 N4 -1.6(13)
C24 N5 C20 C21 -3.4(11)
Ru1 N5 C20 C21 -176.3(6)
N5 C20 C21 C22 2.5(13)
C20 C21 C22 C23 0.3(13)
C21 C22 C23 C24 -2.1(12)
C20 N5 C24 C23 1.4(11)
Ru1 N5 C24 C23 175.2(6)
C20 N5 C24 C25 -177.8(7)
Ru1 N5 C24 C25 -4.0(8)
C22 C23 C24 N5 1.3(12)
C22 C23 C24 C25 -179.6(8)
C29 N6 C25 C26 5.1(11)
Ru1 N6 C25 C26 -176.6(5)
C29 N6 C25 C24 -173.9(7)
Ru1 N6 C25 C24 4.4(8)
N5 C24 C25 N6 -0.2(10)
C23 C24 C25 N6 -179.4(7)
N5 C24 C25 C26 -179.2(7)
C23 C24 C25 C26 1.7(13)
N6 C25 C26 C27 -3.2(11)
C24 C25 C26 C27 175.7(7)
C25 C26 C27 C28 -1.4(12)
C26 C27 C28 C29 3.9(12)
C27 C28 C29 N6 -1.9(12)
C25 N6 C29 C28 -2.6(11)
Ru1 N6 C29 C28 179.3(6)
